data_7104362
loop_
_publ_author_name
'Sakamoto, Masami'
'Kanehiro, Masayuki'
'Mino, Takashi'
'Fujita, Tsutomu'

_publ_section_title
;
 Photodimerization of chromone.
;
_journal_issue 17
_journal_name_full 'Chemical communications (Cambridge, England)'
_journal_page_first 2379
_journal_page_last 2380
_journal_paper_doi 10.1039/b822829a
_journal_volume 34
_journal_year 2009
_chemical_formula_sum 'C18 H12 O4'
_chemical_formula_weight 292.28
_chemical_name_systematic
;

?

;
_space_group_IT_number 15
_symmetry_cell_setting monoclinic
_symmetry_space_group_name_Hall '-C 2yc'
_symmetry_space_group_name_H-M 'C 1 2/c 1'
_atom_sites_solution_hydrogens geom
_atom_sites_solution_primary direct
_atom_sites_solution_secondary difmap
_audit_creation_method SHELXL-97
_cell_angle_alpha 90.00
_cell_angle_beta 103.7710(10)
_cell_angle_gamma 90.00
_cell_formula_units_Z 8
_cell_length_a 14.8002(10)
_cell_length_b 8.2800(6)
_cell_length_c 22.2830(19)
_cell_measurement_reflns_used 2242
_cell_measurement_temperature 173
_cell_measurement_theta_max 27.32
_cell_measurement_theta_min 2.83
_cell_volume 2652.2(3)
_computing_cell_refinement 'Bruker SMART'
_computing_data_collection 'Bruker SMART'
_computing_data_reduction 'Bruker SAINT'
_computing_molecular_graphics 'Bruker SHELXTL'
_computing_publication_material 'Bruker SHELXTL'
_computing_structure_refinement 'SHELXL-97 (Sheldrick, 1997)'
_computing_structure_solution 'SHELXS-97 (Sheldrick, 1990)'
_diffrn_ambient_temperature 173
_diffrn_detector_area_resol_mean 8.333
_diffrn_measured_fraction_theta_full 0.995
_diffrn_measured_fraction_theta_max 0.903
_diffrn_measurement_device_type 'APEX II CCD area detector'
_diffrn_measurement_method 'phi and omega scans'
_diffrn_radiation_monochromator graphite
_diffrn_radiation_source 'fine-focus sealed tube'
_diffrn_radiation_type MoK\a
_diffrn_radiation_wavelength 0.71073
_diffrn_reflns_av_R_equivalents 0.0244
_diffrn_reflns_av_sigmaI/netI 0.0305
_diffrn_reflns_limit_h_max 19
_diffrn_reflns_limit_h_min -9
_diffrn_reflns_limit_k_max 10
_diffrn_reflns_limit_k_min -9
_diffrn_reflns_limit_l_max 17
_diffrn_reflns_limit_l_min -29
_diffrn_reflns_number 7287
_diffrn_reflns_theta_full 25.00
_diffrn_reflns_theta_max 28.37
_diffrn_reflns_theta_min 1.88
_diffrn_standards_decay_% 0
_diffrn_standards_number 0
_exptl_absorpt_coefficient_mu 0.104
_exptl_absorpt_correction_T_max 0.9897
_exptl_absorpt_correction_T_min 0.9596
_exptl_absorpt_correction_type empirical
_exptl_absorpt_process_details 'SADABS Sheldrick 1996'
_exptl_crystal_colour colourless
_exptl_crystal_density_diffrn 1.464
_exptl_crystal_density_method 'not measured'
_exptl_crystal_description plate
_exptl_crystal_F_000 1216
_exptl_crystal_size_max 0.40
_exptl_crystal_size_mid 0.20
_exptl_crystal_size_min 0.10
_refine_diff_density_max 0.283
_refine_diff_density_min -0.340
_refine_diff_density_rms 0.078
_refine_ls_extinction_method none
_refine_ls_goodness_of_fit_ref 1.050
_refine_ls_hydrogen_treatment constr
_refine_ls_matrix_type full
_refine_ls_number_parameters 199
_refine_ls_number_reflns 3007
_refine_ls_number_restraints 0
_refine_ls_restrained_S_all 1.050
_refine_ls_R_factor_all 0.0562
_refine_ls_R_factor_gt 0.0420
_refine_ls_shift/su_max 0.000
_refine_ls_shift/su_mean 0.000
_refine_ls_structure_factor_coef Fsqd
_refine_ls_weighting_details 'calc w=1/[\s^2^(Fo^2^)+(0.0581P)^2^+0.8038P] where P=(Fo^2^+2Fc^2^)/3'
_refine_ls_weighting_scheme calc
_refine_ls_wR_factor_gt 0.1053
_refine_ls_wR_factor_ref 0.1125
_reflns_number_gt 2306
_reflns_number_total 3007
_reflns_threshold_expression >2sigma(I)
_cod_data_source_file b822829a.txt
_cod_data_source_block saka91b_c2c
_cod_depositor_comments
;
The following automatic conversions were performed:
'_symmetry_cell_setting' value 'Monoclinic' changed to 'monoclinic'
according to '/home/saulius/struct/CIF-dictionaries/cif_core.dic'
dictionary named 'cif_core.dic' version 2.4.1 from 2010-06-29.

Automatic conversion script
Id: cif_fix_enum 1527 2010-12-29 10:47:43Z saulius 
;
_cod_original_sg_symbol_H-M C2/c
_cod_database_code 7104362

loop_
_symmetry_equiv_pos_as_xyz
'x, y, z'
'-x, y, -z+1/2'
'x+1/2, y+1/2, z'
'-x+1/2, y+1/2, -z+1/2'
'-x, -y, -z'
'x, -y, z-1/2'
'-x+1/2, -y+1/2, -z'
'x+1/2, -y+1/2, z-1/2'

loop_
_atom_site_label
_atom_site_type_symbol
_atom_site_fract_x
_atom_site_fract_y
_atom_site_fract_z
_atom_site_U_iso_or_equiv
_atom_site_adp_type
_atom_site_occupancy
_atom_site_symmetry_multiplicity
_atom_site_calc_flag
_atom_site_refinement_flags
_atom_site_disorder_assembly
_atom_site_disorder_group
O3 O 0.03408(8) 0.54530(12) 0.13421(5) 0.0297(3) Uani 1 1 d . . .
C9 C 0.12042(10) 1.06127(16) 0.24779(6) 0.0223(3) Uani 1 1 d . . .
C13 C 0.10876(10) 0.59585(16) 0.04940(6) 0.0227(3) Uani 1 1 d . . .
C11 C 0.06343(10) 0.83768(16) 0.10603(6) 0.0234(3) Uani 1 1 d . . .
H11 H 0.0081 0.9086 0.0903 0.028 Uiso 1 1 calc R . .
C10 C 0.04797(10) 0.70901(16) 0.15281(6) 0.0241(3) Uani 1 1 d . . .
H10 H -0.0028 0.7447 0.1724 0.029 Uiso 1 1 calc R . .
C5 C 0.16611(11) 0.96017(18) 0.35188(6) 0.0283(3) Uani 1 1 d . . .
H5 H 0.1861 0.8738 0.3800 0.034 Uiso 1 1 calc R . .
C4 C 0.14803(10) 0.93124(17) 0.28801(6) 0.0232(3) Uani 1 1 d . . .
C3 C 0.15486(10) 0.76693(17) 0.26369(6) 0.0249(3) Uani 1 1 d . . .
C2 C 0.14416(10) 0.75558(16) 0.19496(6) 0.0219(3) Uani 1 1 d . . .
H2 H 0.1939 0.6850 0.1857 0.026 Uiso 1 1 calc R . .
C8 C 0.11160(10) 1.21588(17) 0.27028(6) 0.0257(3) Uani 1 1 d . . .
H8 H 0.0945 1.3039 0.2426 0.031 Uiso 1 1 calc R . .
C17 C 0.07819(11) 0.32648(18) 0.08119(7) 0.0328(4) Uani 1 1 d . . .
H17 H 0.0551 0.2566 0.1079 0.039 Uiso 1 1 calc R . .
C14 C 0.14623(11) 0.52868(18) 0.00274(7) 0.0279(3) Uani 1 1 d . . .
H14 H 0.1699 0.5976 -0.0240 0.033 Uiso 1 1 calc R . .
C1 C 0.13815(10) 0.91498(16) 0.15848(6) 0.0232(3) Uani 1 1 d . . .
H1 H 0.1968 0.9461 0.1465 0.028 Uiso 1 1 calc R . .
C18 C 0.07468(10) 0.49292(17) 0.08847(6) 0.0245(3) Uani 1 1 d . . .
C12 C 0.10550(10) 0.77169(17) 0.05560(6) 0.0247(3) Uani 1 1 d . . .
C7 C 0.12792(10) 1.24004(19) 0.33336(7) 0.0295(3) Uani 1 1 d . . .
H7 H 0.1204 1.3448 0.3489 0.035 Uiso 1 1 calc R . .
C15 C 0.14900(12) 0.36403(19) -0.00455(7) 0.0346(4) Uani 1 1 d . . .
H15 H 0.1738 0.3192 -0.0365 0.041 Uiso 1 1 calc R . .
C6 C 0.15530(11) 1.1122(2) 0.37435(7) 0.0318(4) Uani 1 1 d . . .
H6 H 0.1665 1.1298 0.4176 0.038 Uiso 1 1 calc R . .
C16 C 0.11523(12) 0.26340(18) 0.03516(8) 0.0371(4) Uani 1 1 d . . .
H16 H 0.1178 0.1496 0.0304 0.045 Uiso 1 1 calc R . .
O4 O 0.13552(10) 0.86414(13) 0.02237(5) 0.0427(3) Uani 1 1 d . . .
O1 O 0.09520(8) 1.04309(11) 0.18488(4) 0.0281(3) Uani 1 1 d . . .
O2 O 0.16601(9) 0.64694(13) 0.29652(5) 0.0396(3) Uani 1 1 d . . .

loop_
_atom_site_aniso_label
_atom_site_aniso_U_11
_atom_site_aniso_U_22
_atom_site_aniso_U_33
_atom_site_aniso_U_23
_atom_site_aniso_U_13
_atom_site_aniso_U_12
O3 0.0393(6) 0.0241(5) 0.0281(5) -0.0020(4) 0.0127(5) -0.0095(5)
C9 0.0222(7) 0.0262(7) 0.0188(6) -0.0015(5) 0.0056(5) -0.0006(6)
C13 0.0267(7) 0.0204(7) 0.0195(6) -0.0013(5) 0.0025(5) 0.0017(6)
C11 0.0293(7) 0.0206(7) 0.0201(7) -0.0014(5) 0.0058(6) 0.0022(6)
C10 0.0280(7) 0.0235(7) 0.0224(7) -0.0004(5) 0.0091(6) -0.0005(6)
C5 0.0287(8) 0.0352(8) 0.0210(7) 0.0019(6) 0.0062(6) -0.0022(6)
C4 0.0223(7) 0.0259(7) 0.0220(7) -0.0007(5) 0.0061(6) -0.0017(6)
C3 0.0246(7) 0.0263(7) 0.0237(7) 0.0033(6) 0.0056(6) 0.0016(6)
C2 0.0247(7) 0.0201(6) 0.0222(7) 0.0006(5) 0.0081(6) 0.0023(5)
C8 0.0265(7) 0.0255(7) 0.0250(7) -0.0030(6) 0.0058(6) 0.0018(6)
C17 0.0400(9) 0.0211(7) 0.0330(8) 0.0042(6) 0.0000(7) -0.0018(7)
C14 0.0306(8) 0.0271(7) 0.0250(7) -0.0028(6) 0.0047(6) 0.0030(6)
C1 0.0315(8) 0.0193(6) 0.0200(7) -0.0015(5) 0.0086(6) 0.0013(6)
C18 0.0257(7) 0.0222(7) 0.0229(7) 0.0007(5) 0.0007(6) -0.0007(6)
C12 0.0352(8) 0.0209(7) 0.0188(7) -0.0003(5) 0.0080(6) -0.0012(6)
C7 0.0263(7) 0.0337(8) 0.0293(7) -0.0114(6) 0.0079(6) -0.0013(6)
C15 0.0379(9) 0.0312(8) 0.0324(8) -0.0096(7) 0.0037(7) 0.0112(7)
C6 0.0303(8) 0.0454(9) 0.0204(7) -0.0077(6) 0.0077(6) -0.0036(7)
C16 0.0440(10) 0.0186(7) 0.0420(9) -0.0033(6) -0.0034(7) 0.0059(7)
O4 0.0798(10) 0.0235(6) 0.0343(6) -0.0013(5) 0.0323(6) -0.0069(6)
O1 0.0427(6) 0.0219(5) 0.0180(5) -0.0018(4) 0.0040(4) 0.0081(4)
O2 0.0600(8) 0.0282(6) 0.0296(6) 0.0097(5) 0.0089(5) 0.0056(5)

loop_
_atom_type_symbol
_atom_type_description
_atom_type_scat_dispersion_real
_atom_type_scat_dispersion_imag
_atom_type_scat_source
C C 0.0033 0.0016 'International Tables Vol C Tables 4.2.6.8 and 6.1.1.4'
H H 0.0000 0.0000 'International Tables Vol C Tables 4.2.6.8 and 6.1.1.4'
O O 0.0106 0.0060 'International Tables Vol C Tables 4.2.6.8 and 6.1.1.4'

loop_
_geom_angle_atom_site_label_1
_geom_angle_atom_site_label_2
_geom_angle_atom_site_label_3
_geom_angle
_geom_angle_site_symmetry_1
_geom_angle_site_symmetry_3
_geom_angle_publ_flag
C18 O3 C10 117.44(11) . . ?
O1 C9 C8 116.31(12) . . ?
O1 C9 C4 122.55(12) . . ?
C8 C9 C4 121.02(12) . . ?
C18 C13 C14 119.02(13) . . ?
C18 C13 C12 121.56(13) . . ?
C14 C13 C12 119.43(13) . . ?
C12 C11 C1 111.43(12) . . ?
C12 C11 C10 113.94(11) . . ?
C1 C11 C10 88.25(10) . . ?
C12 C11 H11 113.6 . . ?
C1 C11 H11 113.6 . . ?
C10 C11 H11 113.6 . . ?
O3 C10 C11 119.76(11) . . ?
O3 C10 C2 117.49(11) . . ?
C11 C10 C2 88.58(10) . . ?
O3 C10 H10 109.8 . . ?
C11 C10 H10 109.8 . . ?
C2 C10 H10 109.8 . . ?
C6 C5 C4 120.89(14) . . ?
C6 C5 H5 119.6 . . ?
C4 C5 H5 119.6 . . ?
C9 C4 C5 118.31(13) . . ?
C9 C4 C3 120.60(12) . . ?
C5 C4 C3 121.06(13) . . ?
O2 C3 C4 122.73(13) . . ?
O2 C3 C2 121.69(13) . . ?
C4 C3 C2 115.55(11) . . ?
C3 C2 C1 117.53(11) . . ?
C3 C2 C10 119.31(11) . . ?
C1 C2 C10 87.95(10) . . ?
C3 C2 H2 110.1 . . ?
C1 C2 H2 110.1 . . ?
C10 C2 H2 110.1 . . ?
C7 C8 C9 119.36(13) . . ?
C7 C8 H8 120.3 . . ?
C9 C8 H8 120.3 . . ?
C16 C17 C18 119.73(15) . . ?
C16 C17 H17 120.1 . . ?
C18 C17 H17 120.1 . . ?
C15 C14 C13 120.56(15) . . ?
C15 C14 H14 119.7 . . ?
C13 C14 H14 119.7 . . ?
O1 C1 C2 113.13(11) . . ?
O1 C1 C11 108.06(11) . . ?
C2 C1 C11 89.16(10) . . ?
O1 C1 H1 114.6 . . ?
C2 C1 H1 114.6 . . ?
C11 C1 H1 114.6 . . ?
O3 C18 C17 115.82(13) . . ?
O3 C18 C13 123.92(12) . . ?
C17 C18 C13 120.23(14) . . ?
O4 C12 C13 122.79(13) . . ?
O4 C12 C11 119.92(13) . . ?
C13 C12 C11 117.29(12) . . ?
C8 C7 C6 120.63(14) . . ?
C8 C7 H7 119.7 . . ?
C6 C7 H7 119.7 . . ?
C14 C15 C16 119.55(15) . . ?
C14 C15 H15 120.2 . . ?
C16 C15 H15 120.2 . . ?
C5 C6 C7 119.76(13) . . ?
C5 C6 H6 120.1 . . ?
C7 C6 H6 120.1 . . ?
C17 C16 C15 120.92(14) . . ?
C17 C16 H16 119.5 . . ?
C15 C16 H16 119.5 . . ?
C9 O1 C1 117.51(10) . . ?

loop_
_geom_bond_atom_site_label_1
_geom_bond_atom_site_label_2
_geom_bond_distance
_geom_bond_site_symmetry_2
_geom_bond_publ_flag
O3 C18 1.3709(18) . ?
O3 C10 1.4180(16) . ?
C9 O1 1.3702(16) . ?
C9 C8 1.3922(19) . ?
C9 C4 1.3983(19) . ?
C13 C18 1.396(2) . ?
C13 C14 1.404(2) . ?
C13 C12 1.4644(19) . ?
C11 C12 1.5106(19) . ?
C11 C1 1.5438(19) . ?
C11 C10 1.5452(19) . ?
C11 H11 1.0000 . ?
C10 C2 1.5560(19) . ?
C10 H10 1.0000 . ?
C5 C6 1.378(2) . ?
C5 C4 1.4047(19) . ?
C5 H5 0.9500 . ?
C4 C3 1.4769(19) . ?
C3 O2 1.2214(16) . ?
C3 C2 1.5045(19) . ?
C2 C1 1.5415(18) . ?
C2 H2 1.0000 . ?
C8 C7 1.383(2) . ?
C8 H8 0.9500 . ?
C17 C16 1.376(2) . ?
C17 C18 1.390(2) . ?
C17 H17 0.9500 . ?
C14 C15 1.375(2) . ?
C14 H14 0.9500 . ?
C1 O1 1.4329(16) . ?
C1 H1 1.0000 . ?
C12 O4 1.2200(17) . ?
C7 C6 1.394(2) . ?
C7 H7 0.9500 . ?
C15 C16 1.392(2) . ?
C15 H15 0.9500 . ?
C6 H6 0.9500 . ?
C16 H16 0.9500 . ?

loop_
_geom_torsion_atom_site_label_1
_geom_torsion_atom_site_label_2
_geom_torsion_atom_site_label_3
_geom_torsion_atom_site_label_4
_geom_torsion
_geom_torsion_site_symmetry_1
_geom_torsion_site_symmetry_2
_geom_torsion_site_symmetry_3
_geom_torsion_site_symmetry_4
_geom_torsion_publ_flag
C18 O3 C10 C11 29.02(18) . . . . ?
C18 O3 C10 C2 -76.38(15) . . . . ?
C12 C11 C10 O3 -26.85(18) . . . . ?
C1 C11 C10 O3 -139.58(13) . . . . ?
C12 C11 C10 C2 94.32(13) . . . . ?
C1 C11 C10 C2 -18.40(10) . . . . ?
O1 C9 C4 C5 -175.47(13) . . . . ?
C8 C9 C4 C5 0.4(2) . . . . ?
O1 C9 C4 C3 2.5(2) . . . . ?
C8 C9 C4 C3 178.43(13) . . . . ?
C6 C5 C4 C9 1.2(2) . . . . ?
C6 C5 C4 C3 -176.83(14) . . . . ?
C9 C4 C3 O2 -169.60(14) . . . . ?
C5 C4 C3 O2 8.4(2) . . . . ?
C9 C4 C3 C2 8.6(2) . . . . ?
C5 C4 C3 C2 -173.50(13) . . . . ?
O2 C3 C2 C1 -175.32(13) . . . . ?
C4 C3 C2 C1 6.51(18) . . . . ?
O2 C3 C2 C10 80.42(18) . . . . ?
C4 C3 C2 C10 -97.75(15) . . . . ?
O3 C10 C2 C3 -97.73(14) . . . . ?
C11 C10 C2 C3 139.12(12) . . . . ?
O3 C10 C2 C1 141.59(12) . . . . ?
C11 C10 C2 C1 18.44(10) . . . . ?
O1 C9 C8 C7 174.32(13) . . . . ?
C4 C9 C8 C7 -1.8(2) . . . . ?
C18 C13 C14 C15 0.3(2) . . . . ?
C12 C13 C14 C15 -179.16(14) . . . . ?
C3 C2 C1 O1 -31.39(17) . . . . ?
C10 C2 C1 O1 90.87(12) . . . . ?
C3 C2 C1 C11 -140.70(12) . . . . ?
C10 C2 C1 C11 -18.45(10) . . . . ?
C12 C11 C1 O1 149.37(11) . . . . ?
C10 C11 C1 O1 -95.53(11) . . . . ?
C12 C11 C1 C2 -96.52(12) . . . . ?
C10 C11 C1 C2 18.58(10) . . . . ?
C10 O3 C18 C17 165.73(13) . . . . ?
C10 O3 C18 C13 -16.13(19) . . . . ?
C16 C17 C18 O3 178.05(13) . . . . ?
C16 C17 C18 C13 -0.2(2) . . . . ?
C14 C13 C18 O3 -177.89(13) . . . . ?
C12 C13 C18 O3 1.5(2) . . . . ?
C14 C13 C18 C17 0.2(2) . . . . ?
C12 C13 C18 C17 179.58(13) . . . . ?
C18 C13 C12 O4 179.38(14) . . . . ?
C14 C13 C12 O4 -1.2(2) . . . . ?
C18 C13 C12 C11 -0.1(2) . . . . ?
C14 C13 C12 C11 179.26(13) . . . . ?
C1 C11 C12 O4 -69.58(17) . . . . ?
C10 C11 C12 O4 -167.54(14) . . . . ?
C1 C11 C12 C13 109.96(14) . . . . ?
C10 C11 C12 C13 12.00(18) . . . . ?
C9 C8 C7 C6 1.7(2) . . . . ?
C13 C14 C15 C16 -0.7(2) . . . . ?
C4 C5 C6 C7 -1.3(2) . . . . ?
C8 C7 C6 C5 -0.1(2) . . . . ?
C18 C17 C16 C15 -0.3(2) . . . . ?
C14 C15 C16 C17 0.7(2) . . . . ?
C8 C9 O1 C1 153.67(12) . . . . ?
C4 C9 O1 C1 -30.3(2) . . . . ?
C2 C1 O1 C9 43.23(16) . . . . ?
C11 C1 O1 C9 140.26(12) . . . . ?
